data_7702245
loop_
_publ_author_name
'Yu, Shui'
'Chen, Zilu'
'Hu, Huancheng'
'Li, Bo'
'Liang, Yuning'
'Liu, Dongcheng'
'Zou, Huahong'
'Yao, Di'
'Liang, Fupei'

_publ_section_title
;
 Two mononuclear dysprosium(iii) complexes with their slow magnetic
 relaxation behaviors tuned by coordination geometry.
;
_journal_issue 44
_journal_name_full 'Dalton transactions (Cambridge, England : 2003)'
_journal_page_first 16679
_journal_page_last 16686
_journal_paper_doi 10.1039/c9dt03253c
_journal_volume 48
_journal_year 2019
_chemical_absolute_configuration ad
_chemical_formula_moiety '(C50 H42 Cl2 Dy N4 O7), 2(C2 H3 N), (C H4 O), (Cl), 0.5(H2 O)'
_chemical_formula_sum 'C55 H53 Cl3 Dy N6 O8.5'
_chemical_formula_weight 1202.88
_space_group_crystal_system orthorhombic
_space_group_IT_number 19
_space_group_name_Hall 'P 2ac 2ab'
_space_group_name_H-M_alt 'P 21 21 21'
_atom_sites_solution_hydrogens mixed
_audit_creation_method SHELXL-2014/7
_audit_update_record
;
2019-08-08 deposited with the CCDC.	2019-10-14 downloaded from the CCDC.
;
_cell_angle_alpha 90
_cell_angle_beta 90
_cell_angle_gamma 90
_cell_formula_units_Z 4
_cell_length_a 9.4922(2)
_cell_length_b 20.0288(4)
_cell_length_c 28.8092(6)
_cell_measurement_reflns_used 18817
_cell_measurement_temperature 173(2)
_cell_measurement_theta_max 30.8940
_cell_measurement_theta_min 2.0340
_cell_volume 5477.1(2)
_computing_cell_refinement 'CrysAlisPro 1.171.40.14a (Rigaku OD, 2018)'
_computing_data_collection 'CrysAlisPro 1.171.40.14a (Rigaku OD, 2018)'
_computing_data_reduction 'CrysAlisPro 1.171.40.14a (Rigaku OD, 2018)'
_computing_molecular_graphics 'SHELXL-2014/7 (Sheldrick, 2014)'
_computing_structure_refinement 'SHELXL-2014/7 (Sheldrick, 2014)'
_computing_structure_solution 'SHELXS-97 (Sheldrick, 2008)'
_diffrn_ambient_temperature 173(2)
_diffrn_measured_fraction_theta_full 0.999
_diffrn_measured_fraction_theta_max 0.803
_diffrn_measurement_device_type 'ROD, Synergy Custom DW system, HyPix'
_diffrn_measurement_method '\w scans'
_diffrn_radiation_type MoK\a
_diffrn_radiation_wavelength 0.71073
_diffrn_reflns_av_R_equivalents 0.0547
_diffrn_reflns_av_unetI/netI 0.0616
_diffrn_reflns_Laue_measured_fraction_full 0.999
_diffrn_reflns_Laue_measured_fraction_max 0.803
_diffrn_reflns_limit_h_max 11
_diffrn_reflns_limit_h_min -11
_diffrn_reflns_limit_k_max 24
_diffrn_reflns_limit_k_min -25
_diffrn_reflns_limit_l_max 34
_diffrn_reflns_limit_l_min -38
_diffrn_reflns_number 33956
_diffrn_reflns_point_group_measured_fraction_full 0.999
_diffrn_reflns_point_group_measured_fraction_max 0.802
_diffrn_reflns_theta_full 25.242
_diffrn_reflns_theta_max 31.092
_diffrn_reflns_theta_min 1.741
_diffrn_source 'Rotating-anode X-ray tube'
_exptl_absorpt_coefficient_mu 1.570
_exptl_absorpt_correction_T_max 0.742
_exptl_absorpt_correction_T_min 0.651
_exptl_absorpt_correction_type multi-scan
_exptl_absorpt_process_details
;
CrysAlisPro 1.171.40.14a (Rigaku Oxford Diffraction, 2018)
Empirical absorption correction using spherical harmonics,
 implemented in SCALE3 ABSPACK scaling algorithm.
;
_exptl_crystal_colour red
_exptl_crystal_density_diffrn 1.459
_exptl_crystal_description block
_exptl_crystal_F_000 2440
_exptl_crystal_size_max 0.280
_exptl_crystal_size_mid 0.250
_exptl_crystal_size_min 0.190
_refine_diff_density_max 2.068
_refine_diff_density_min -1.312
_refine_diff_density_rms 0.151
_refine_ls_abs_structure_details
;
 Refined as an inversion twin.
;
_refine_ls_abs_structure_Flack 0.571(15)
_refine_ls_extinction_method none
_refine_ls_goodness_of_fit_ref 1.077
_refine_ls_hydrogen_treatment constr
_refine_ls_matrix_type full
_refine_ls_number_parameters 673
_refine_ls_number_reflns 13120
_refine_ls_number_restraints 76
_refine_ls_restrained_S_all 1.080
_refine_ls_R_factor_all 0.0642
_refine_ls_R_factor_gt 0.0521
_refine_ls_shift/su_max 0.002
_refine_ls_shift/su_mean 0.000
_refine_ls_structure_factor_coef Fsqd
_refine_ls_weighting_details 'w=1/[\s^2^(Fo^2^)+(0.0353P)^2^+26.8343P] where P=(Fo^2^+2Fc^2^)/3'
_refine_ls_weighting_scheme calc
_refine_ls_wR_factor_gt 0.1191
_refine_ls_wR_factor_ref 0.1237
_reflns_Friedel_coverage 0.824
_reflns_Friedel_fraction_full 1.000
_reflns_Friedel_fraction_max 0.801
_reflns_number_gt 11254
_reflns_number_total 13120
_reflns_threshold_expression 'I > 2\s(I)'
_cod_data_source_file c9dt03253c2.cif
_cod_data_source_block Dy7
_cod_original_formula_sum 'C55 H53 Cl3 Dy N6 O8.50'
_cod_database_code 7702245
_shelx_shelxl_version_number 2014/7
_shelx_space_group_comment
;
The symmetry employed for this shelxl refinement is uniquely defined
by the following loop, which should always be used as a source of
symmetry information in preference to the above space-group names.
They are only intended as comments.
;
_shelx_estimated_absorpt_t_min 0.668
_shelx_estimated_absorpt_t_max 0.755

loop_
_space_group_symop_operation_xyz
'x, y, z'
'-x+1/2, -y, z+1/2'
'-x, y+1/2, -z+1/2'
'x+1/2, -y+1/2, -z'

loop_
_atom_site_label
_atom_site_type_symbol
_atom_site_fract_x
_atom_site_fract_y
_atom_site_fract_z
_atom_site_U_iso_or_equiv
_atom_site_adp_type
_atom_site_occupancy
_atom_site_site_symmetry_order
_atom_site_calc_flag
_atom_site_refinement_flags_posn
_atom_site_refinement_flags_adp
_atom_site_refinement_flags_occupancy
_atom_site_disorder_assembly
_atom_site_disorder_group
Dy1 Dy 0.50162(5) 0.98355(2) 0.08399(2) 0.01361(9) Uani 1 1 d . . . . .
Cl1 Cl 0.22269(19) 0.96960(10) 0.08563(8) 0.0175(4) Uani 1 1 d . . . . .
Cl2 Cl 0.7809(2) 0.99871(10) 0.08349(8) 0.0186(4) Uani 1 1 d . . . . .
Cl3 Cl 1.0003(4) 0.73503(11) 0.25613(7) 0.0310(4) Uani 1 1 d . . . . .
O1 O 0.4545(6) 1.0851(3) 0.0506(2) 0.0195(12) Uani 1 1 d . . . . .
C1 C 0.4987(14) 1.1464(3) 0.0496(2) 0.0177(9) Uani 1 1 d . U . . .
C2 C 0.6463(9) 1.1597(4) 0.0425(3) 0.0177(9) Uani 1 1 d . . . . .
H2 H 0.7083 1.1242 0.0386 0.021 Uiso 1 1 calc R U . . .
C3 C 0.6959(9) 1.2226(5) 0.0415(3) 0.0226(18) Uani 1 1 d . . . . .
H3 H 0.7918 1.2295 0.0368 0.027 Uiso 1 1 calc R U . . .
C4 C 0.6066(11) 1.2785(5) 0.0474(3) 0.0216(19) Uani 1 1 d . . . . .
C5 C 0.6621(11) 1.3439(5) 0.0486(3) 0.027(2) Uani 1 1 d . . . . .
H5 H 0.7584 1.3498 0.0441 0.032 Uiso 1 1 calc R U . . .
C6 C 0.5792(14) 1.3990(6) 0.0559(5) 0.038(3) Uani 1 1 d . . . . .
H6 H 0.6189 1.4414 0.0575 0.045 Uiso 1 1 calc R U . . .
C7 C 0.4336(14) 1.3902(5) 0.0610(4) 0.031(3) Uani 1 1 d . . . . .
H7 H 0.3755 1.4271 0.0652 0.037 Uiso 1 1 calc R U . . .
C8 C 0.3766(12) 1.3276(5) 0.0598(3) 0.025(2) Uani 1 1 d . . . . .
H8 H 0.2797 1.3231 0.0635 0.030 Uiso 1 1 calc R U . . .
C9 C 0.4583(9) 1.2691(4) 0.0532(3) 0.0200(19) Uani 1 1 d . . . . .
C10 C 0.4063(9) 1.2016(4) 0.0545(3) 0.0177(9) Uani 1 1 d . . . . .
C11 C 0.2599(9) 1.1917(4) 0.0617(3) 0.0187(17) Uani 1 1 d . . . . .
H11 H 0.2032 1.2295 0.0634 0.022 Uiso 1 1 calc R U . . .
N1 N 0.1984(8) 1.1338(4) 0.0662(2) 0.0198(15) Uani 1 1 d . . . . .
C12 C 0.0456(9) 1.1285(5) 0.0739(3) 0.0210(19) Uani 1 1 d . . . . .
H12A H 0.0149 1.0842 0.0648 0.025 Uiso 1 1 calc R U . . .
H12B H -0.0018 1.1604 0.0539 0.025 Uiso 1 1 calc R U . . .
C13 C 0.0005(15) 1.1412(4) 0.1237(3) 0.0223(15) Uani 1 1 d . . . . .
H13 H -0.1027 1.1431 0.1237 0.027 Uiso 1 1 calc R U . . .
O2 O 0.0497(7) 1.2061(3) 0.1368(2) 0.0318(16) Uani 1 1 d . . . . .
H2A H -0.0037 1.2235 0.1552 0.048 Uiso 1 1 d R U . . .
C14 C 0.0422(8) 1.0883(5) 0.1583(3) 0.0232(19) Uani 1 1 d . . . . .
H14A H -0.0057 1.0972 0.1874 0.028 Uiso 1 1 calc R U . . .
H14B H 0.0099 1.0453 0.1471 0.028 Uiso 1 1 calc R U . . .
N2 N 0.1939(7) 1.0844(4) 0.1671(2) 0.0186(14) Uani 1 1 d . . . . .
C15 C 0.2532(9) 1.1115(5) 0.2035(3) 0.0205(18) Uani 1 1 d . . . . .
H15 H 0.1946 1.1334 0.2244 0.025 Uiso 1 1 calc R U . . .
C16 C 0.3975(9) 1.1105(4) 0.2136(3) 0.0178(16) Uani 1 1 d . . . . .
C17 C 0.4487(10) 1.1426(5) 0.2562(3) 0.0190(19) Uani 1 1 d . . . . .
C18 C 0.3589(10) 1.1733(5) 0.2886(3) 0.024(2) Uani 1 1 d . . . . .
H18 H 0.2621 1.1726 0.2836 0.029 Uiso 1 1 calc R U . . .
C19 C 0.4112(11) 1.2041(6) 0.3272(3) 0.031(3) Uani 1 1 d . . . . .
H19 H 0.3503 1.2247 0.3481 0.037 Uiso 1 1 calc R U . . .
C20 C 0.5578(12) 1.2047(6) 0.3353(4) 0.0313(18) Uani 1 1 d . . . . .
H20 H 0.5931 1.2251 0.3619 0.038 Uiso 1 1 calc R U . . .
C21 C 0.6464(12) 1.1760(6) 0.3051(3) 0.0313(18) Uani 1 1 d . . . . .
H21 H 0.7428 1.1778 0.3107 0.038 Uiso 1 1 calc R U . . .
C22 C 0.5962(11) 1.1431(6) 0.2649(4) 0.028(2) Uani 1 1 d . . . . .
C23 C 0.6889(10) 1.1121(5) 0.2329(3) 0.028(2) Uani 1 1 d . . . . .
H23 H 0.7852 1.1128 0.2389 0.034 Uiso 1 1 calc R U . . .
C24 C 0.6420(9) 1.0815(5) 0.1937(3) 0.026(2) Uani 1 1 d . . . . .
H24 H 0.7060 1.0606 0.1740 0.031 Uiso 1 1 calc R U . . .
C25 C 0.4947(13) 1.0811(4) 0.1824(2) 0.0189(14) Uani 1 1 d . . . . .
O3 O 0.4535(6) 1.0562(3) 0.1435(2) 0.0202(13) Uani 1 1 d . . . . .
O4 O 0.5522(6) 0.9262(3) 0.15068(19) 0.0200(12) Uani 1 1 d . . . . .
C26 C 0.5118(12) 0.8950(4) 0.1869(2) 0.0170(16) Uani 1 1 d . U . . .
C27 C 0.3617(10) 0.8873(6) 0.1956(3) 0.029(2) Uani 1 1 d . . . . .
H27 H 0.2975 0.9076 0.1757 0.035 Uiso 1 1 calc R U . . .
C28 C 0.3138(10) 0.8513(6) 0.2319(3) 0.034(2) Uani 1 1 d . . . . .
H28 H 0.2171 0.8464 0.2357 0.041 Uiso 1 1 calc R U . . .
C29 C 0.4066(10) 0.8203(5) 0.2651(3) 0.023(2) Uani 1 1 d . . . . .
C30 C 0.3568(12) 0.7832(6) 0.3024(4) 0.031(3) Uani 1 1 d . . . . .
H30 H 0.2600 0.7776 0.3058 0.038 Uiso 1 1 calc R U . . .
C31 C 0.4433(12) 0.7549(6) 0.3341(4) 0.027(2) Uani 1 1 d . . . . .
H31 H 0.4074 0.7300 0.3586 0.033 Uiso 1 1 calc R U . . .
C32 C 0.5893(11) 0.7643(6) 0.3289(3) 0.024(2) Uani 1 1 d . . . . .
H32 H 0.6505 0.7461 0.3507 0.029 Uiso 1 1 calc R U . . .
C33 C 0.6432(11) 0.7997(5) 0.2922(3) 0.025(2) Uani 1 1 d . . . . .
H33 H 0.7402 0.8048 0.2893 0.030 Uiso 1 1 calc R U . . .
C34 C 0.5535(10) 0.8285(5) 0.2590(3) 0.0182(19) Uani 1 1 d . . . . .
C35 C 0.6056(9) 0.8648(4) 0.2181(3) 0.0168(16) Uani 1 1 d . . . . .
C36 C 0.7496(9) 0.8648(4) 0.2086(3) 0.0179(17) Uani 1 1 d . . . . .
H36 H 0.8073 0.8416 0.2291 0.022 Uiso 1 1 calc R U . . .
N3 N 0.8114(7) 0.8942(4) 0.1735(2) 0.0205(15) Uani 1 1 d . . . . .
C37 C 0.9613(8) 0.8873(5) 0.1649(3) 0.0202(18) Uani 1 1 d . . . . .
H37A H 1.0093 0.8831 0.1945 0.024 Uiso 1 1 calc R U . . .
H37B H 0.9951 0.9279 0.1503 0.024 Uiso 1 1 calc R U . . .
C38 C 1.0020(14) 0.8275(4) 0.1343(2) 0.0211(14) Uani 1 1 d . . . . .
H38 H 1.1047 0.8230 0.1356 0.025 Uiso 1 1 calc R U . . .
O5 O 0.9437(7) 0.7667(3) 0.1505(2) 0.0275(14) Uani 1 1 d . . . . .
H5A H 0.9897 0.7536 0.1724 0.041 Uiso 1 1 d R U . . .
C39 C 0.9614(7) 0.8335(4) 0.0836(3) 0.0206(17) Uani 1 1 d . . . . .
H39A H 0.9954 0.8760 0.0719 0.025 Uiso 1 1 calc R U . . .
H39B H 1.0089 0.7986 0.0663 0.025 Uiso 1 1 calc R U . . .
N4 N 0.8097(7) 0.8290(4) 0.0743(2) 0.0171(14) Uani 1 1 d . . . . .
C40 C 0.7510(8) 0.7721(4) 0.0650(3) 0.0152(15) Uani 1 1 d . . . . .
H40 H 0.8098 0.7350 0.0642 0.018 Uiso 1 1 calc R U . . .
C41 C 0.6062(8) 0.7608(4) 0.0558(3) 0.0153(15) Uani 1 1 d . . . . .
C42 C 0.5581(10) 0.6930(4) 0.0452(3) 0.0128(17) Uani 1 1 d . . . . .
C43 C 0.6490(10) 0.6395(4) 0.0378(3) 0.0175(18) Uani 1 1 d . . . . .
H43 H 0.7457 0.6459 0.0407 0.021 Uiso 1 1 calc R U . . .
C44 C 0.5985(10) 0.5781(4) 0.0263(3) 0.0196(19) Uani 1 1 d . . . . .
H44 H 0.6617 0.5434 0.0210 0.023 Uiso 1 1 calc R U . . .
C45 C 0.4532(10) 0.5656(4) 0.0222(3) 0.022(2) Uani 1 1 d . U . . .
H45 H 0.4201 0.5232 0.0148 0.026 Uiso 1 1 calc R U . . .
C46 C 0.3621(11) 0.6173(4) 0.0294(3) 0.0178(18) Uani 1 1 d . . . . .
H46 H 0.2657 0.6096 0.0274 0.021 Uiso 1 1 calc R U . . .
C47 C 0.4101(10) 0.6810(5) 0.0397(3) 0.0162(19) Uani 1 1 d . . . . .
C48 C 0.3157(9) 0.7367(4) 0.0447(3) 0.0169(16) Uani 1 1 d . . . . .
H48 H 0.2194 0.7288 0.0427 0.020 Uiso 1 1 calc R U . . .
C49 C 0.3602(9) 0.8002(4) 0.0522(3) 0.0169(16) Uani 1 1 d . . . . .
H49 H 0.2951 0.8348 0.0543 0.020 Uiso 1 1 calc R U . . .
C50 C 0.5100(12) 0.8141(3) 0.0568(2) 0.0152(15) Uani 1 1 d . U . . .
O6 O 0.5504(6) 0.8750(3) 0.0623(2) 0.0211(13) Uani 1 1 d . . . . .
O7 O 0.4965(10) 0.9728(3) 0.00095(16) 0.0254(11) Uani 1 1 d . . . . .
H71 H 0.4366 0.9934 -0.0058 0.038 Uiso 1 1 d R U . . .
H72 H 0.4533 0.9361 -0.0034 0.038 Uiso 1 1 d R U . . .
N5 N 0.5134(13) 0.8651(4) -0.0704(3) 0.035(2) Uani 1 1 d . . . . .
C51 C 0.4916(19) 0.8792(5) -0.1074(4) 0.039(2) Uani 1 1 d . . . . .
C52 C 0.469(2) 0.9002(8) -0.1555(5) 0.073(5) Uani 1 1 d . . . . .
H52A H 0.4896 0.8637 -0.1760 0.109 Uiso 1 1 calc R U . . .
H52B H 0.5298 0.9371 -0.1626 0.109 Uiso 1 1 calc R U . . .
H52C H 0.3725 0.9136 -0.1595 0.109 Uiso 1 1 calc R U . . .
O8 O 0.026(2) 0.9386(8) 0.4278(5) 0.093(7) Uani 0.672(14) 1 d D U P A 1
H81 H -0.0449 0.9515 0.4395 0.140 Uiso 0.672(14) 1 d R U P A 1
C53 C -0.016(3) 0.8939(12) 0.3932(9) 0.108(10) Uani 0.672(14) 1 d D U P A 1
H53A H 0.0332 0.9039 0.3650 0.163 Uiso 0.672(14) 1 d R U P A 1
H53B H -0.1157 0.8976 0.3881 0.163 Uiso 0.672(14) 1 d R U P A 1
H53C H 0.0060 0.8492 0.4028 0.163 Uiso 0.672(14) 1 d R U P A 1
O9 O 0.022(4) 0.8903(14) 0.3007(8) 0.069(10) Uani 0.328(14) 1 d D U P A 2
H9 H 0.0021 0.9302 0.2999 0.103 Uiso 0.328(14) 1 calc R U P A 2
C54 C 0.042(4) 0.8695(13) 0.3487(8) 0.033(8) Uani 0.328(14) 1 d D U P A 2
H54A H 0.1215 0.8401 0.3509 0.050 Uiso 0.328(14) 1 d R U P A 2
H54B H -0.0413 0.8464 0.3590 0.050 Uiso 0.328(14) 1 d R U P A 2
H54C H 0.0572 0.9080 0.3679 0.050 Uiso 0.328(14) 1 d R U P A 2
N6 N 0.790(2) 0.9765(12) 0.3082(9) 0.164(10) Uani 1 1 d D U . . .
C55 C 0.670(2) 0.9782(13) 0.3170(9) 0.112(8) Uani 1 1 d D U . . .
C56 C 0.514(2) 0.9845(10) 0.3175(7) 0.119(7) Uani 1 1 d D U . . .
H56A H 0.4803 0.9894 0.2863 0.178 Uiso 1 1 calc R U . . .
H56B H 0.4877 1.0230 0.3354 0.178 Uiso 1 1 calc R U . . .
H56C H 0.4736 0.9452 0.3312 0.178 Uiso 1 1 calc R U . . .
O10 O 0.222(6) 0.968(3) 0.3474(17) 0.23(2) Uani 0.5 1 d . U P . .
H101 H 0.2332 0.9431 0.3239 0.343 Uiso 0.5 1 d R U P . .
H102 H 0.2369 0.9509 0.3748 0.343 Uiso 0.5 1 d R U P . .

loop_
_atom_site_aniso_label
_atom_site_aniso_U_11
_atom_site_aniso_U_22
_atom_site_aniso_U_33
_atom_site_aniso_U_23
_atom_site_aniso_U_13
_atom_site_aniso_U_12
Dy1 0.00970(14) 0.01534(15) 0.01580(14) 0.00000(12) 0.0006(3) 0.00011(17)
Cl1 0.0098(8) 0.0222(9) 0.0207(9) -0.0032(9) -0.0002(8) -0.0007(7)
Cl2 0.0113(8) 0.0228(10) 0.0216(9) 0.0005(9) 0.0021(8) -0.0025(7)
Cl3 0.0151(8) 0.0381(10) 0.0399(10) 0.0158(8) 0.0003(13) -0.0045(15)
O1 0.014(3) 0.016(3) 0.029(3) -0.001(2) 0.000(2) -0.001(2)
C1 0.019(2) 0.013(2) 0.022(2) 0.0024(15) 0.001(2) 0.000(2)
C2 0.019(2) 0.013(2) 0.022(2) 0.0024(15) 0.001(2) 0.000(2)
C3 0.016(4) 0.027(5) 0.024(4) 0.003(3) 0.000(3) 0.007(4)
C4 0.030(5) 0.017(5) 0.019(4) 0.005(3) 0.000(4) -0.005(4)
C5 0.029(6) 0.023(5) 0.029(5) 0.010(4) -0.002(4) -0.006(4)
C6 0.046(8) 0.021(6) 0.046(7) 0.010(5) -0.002(5) -0.010(5)
C7 0.046(7) 0.010(5) 0.037(6) 0.002(4) -0.005(5) -0.002(5)
C8 0.035(6) 0.013(5) 0.028(5) 0.007(3) -0.002(4) 0.005(4)
C9 0.023(5) 0.012(4) 0.025(4) 0.002(3) 0.000(3) 0.007(3)
C10 0.019(2) 0.013(2) 0.022(2) 0.0024(15) 0.001(2) 0.000(2)
C11 0.022(5) 0.017(4) 0.017(4) 0.002(3) -0.003(3) 0.003(3)
N1 0.013(4) 0.020(4) 0.027(4) 0.005(3) -0.003(3) -0.001(3)
C12 0.011(4) 0.024(5) 0.028(5) -0.001(3) -0.003(3) 0.002(3)
C13 0.013(3) 0.020(4) 0.034(4) -0.004(3) -0.003(5) 0.006(6)
O2 0.023(3) 0.026(4) 0.046(4) -0.008(3) 0.003(3) 0.000(3)
C14 0.009(4) 0.037(5) 0.024(4) -0.006(4) -0.001(3) 0.002(3)
N2 0.012(3) 0.022(4) 0.021(3) 0.001(3) -0.001(2) 0.000(3)
C15 0.016(4) 0.027(5) 0.019(4) -0.004(3) 0.001(3) 0.000(4)
C16 0.015(4) 0.023(4) 0.015(4) -0.001(3) -0.002(3) 0.003(4)
C17 0.015(4) 0.024(5) 0.018(4) -0.004(3) -0.001(3) 0.005(4)
C18 0.017(4) 0.030(5) 0.025(5) -0.012(4) -0.001(4) 0.006(4)
C19 0.026(6) 0.048(7) 0.018(5) -0.008(4) 0.005(4) 0.010(5)
C20 0.025(4) 0.042(4) 0.027(4) -0.016(3) -0.002(3) -0.003(3)
C21 0.025(4) 0.042(4) 0.027(4) -0.016(3) -0.002(3) -0.003(3)
C22 0.013(5) 0.046(6) 0.026(5) -0.008(4) -0.001(4) 0.002(5)
C23 0.008(4) 0.041(6) 0.036(5) -0.013(4) 0.000(3) 0.000(4)
C24 0.013(4) 0.035(5) 0.029(5) -0.010(4) 0.001(3) 0.004(4)
C25 0.012(3) 0.021(4) 0.024(3) -0.003(3) -0.003(4) -0.006(5)
O3 0.013(3) 0.022(3) 0.026(3) -0.006(2) -0.001(2) 0.002(2)
O4 0.019(3) 0.021(3) 0.020(3) 0.008(2) 0.001(2) 0.000(2)
C26 0.012(4) 0.022(4) 0.018(3) 0.003(2) 0.004(4) 0.001(4)
C27 0.015(4) 0.044(6) 0.027(5) 0.015(4) -0.005(4) -0.002(4)
C28 0.012(4) 0.058(7) 0.033(5) 0.018(5) -0.001(4) -0.002(5)
C29 0.015(5) 0.031(5) 0.022(5) 0.007(4) 0.000(3) -0.007(4)
C30 0.018(5) 0.050(7) 0.026(5) 0.008(4) 0.000(4) -0.009(5)
C31 0.030(5) 0.033(6) 0.019(5) 0.008(4) 0.001(4) -0.002(4)
C32 0.025(5) 0.029(5) 0.018(5) 0.005(4) -0.001(4) -0.003(4)
C33 0.015(5) 0.036(6) 0.024(5) 0.004(4) 0.005(4) -0.002(4)
C34 0.017(4) 0.024(5) 0.013(4) 0.007(3) 0.000(3) 0.001(4)
C35 0.016(4) 0.018(4) 0.017(4) 0.005(3) 0.000(3) -0.001(3)
C36 0.017(5) 0.014(4) 0.023(4) 0.001(3) -0.001(3) 0.003(3)
N3 0.010(3) 0.028(4) 0.023(4) -0.001(3) 0.001(3) -0.002(3)
C37 0.013(5) 0.025(4) 0.023(4) 0.001(3) 0.000(3) -0.002(3)
C38 0.012(3) 0.025(4) 0.026(3) 0.009(3) -0.004(5) -0.006(5)
O5 0.023(3) 0.023(3) 0.037(4) 0.010(3) -0.006(3) -0.003(3)
C39 0.008(4) 0.025(4) 0.029(4) -0.003(4) -0.002(3) -0.001(3)
N4 0.007(3) 0.023(4) 0.021(4) 0.002(3) 0.001(2) -0.001(3)
C40 0.016(4) 0.014(4) 0.016(4) 0.001(3) 0.005(3) -0.001(3)
C41 0.010(4) 0.019(4) 0.017(4) 0.004(3) 0.000(3) 0.007(3)
C42 0.021(4) 0.006(4) 0.011(4) -0.005(3) -0.001(3) -0.002(3)
C43 0.017(4) 0.009(4) 0.027(5) 0.001(3) 0.000(3) -0.003(4)
C44 0.030(5) 0.007(4) 0.021(4) -0.001(3) 0.004(4) 0.003(4)
C45 0.027(5) 0.006(4) 0.032(5) -0.001(3) -0.003(3) 0.002(3)
C46 0.020(5) 0.008(4) 0.025(5) -0.002(3) -0.003(3) -0.001(4)
C47 0.019(5) 0.015(4) 0.015(4) -0.004(3) -0.001(3) 0.003(4)
C48 0.013(4) 0.017(4) 0.021(4) 0.002(3) -0.002(3) -0.007(3)
C49 0.014(4) 0.015(4) 0.022(4) 0.004(3) -0.003(3) 0.007(3)
C50 0.018(4) 0.014(3) 0.014(3) 0.001(2) -0.003(4) -0.012(4)
O6 0.016(3) 0.016(3) 0.032(3) -0.001(2) 0.001(2) 0.002(2)
O7 0.038(3) 0.016(3) 0.021(2) -0.0022(18) 0.001(4) 0.005(4)
N5 0.022(5) 0.045(5) 0.039(4) -0.005(3) 0.001(4) -0.002(5)
C51 0.029(6) 0.034(5) 0.054(6) -0.019(4) 0.007(7) -0.012(7)
C52 0.095(16) 0.054(9) 0.070(9) -0.009(7) -0.001(9) 0.003(9)
O8 0.148(17) 0.080(10) 0.052(8) -0.015(7) 0.042(9) 0.053(12)
C53 0.061(16) 0.126(19) 0.139(19) 0.027(16) -0.013(15) 0.047(17)
O9 0.043(18) 0.062(16) 0.101(18) -0.024(13) 0.023(14) 0.012(14)
C54 0.047(18) 0.017(12) 0.035(14) -0.019(10) -0.003(11) 0.006(11)
N6 0.155(18) 0.106(15) 0.23(2) -0.010(15) -0.082(17) -0.016(15)
C55 0.109(12) 0.094(12) 0.132(12) 0.008(10) -0.018(10) -0.002(11)
C56 0.150(18) 0.089(12) 0.118(13) 0.026(10) -0.012(16) 0.003(17)
O10 0.24(3) 0.25(3) 0.20(3) 0.00(2) -0.01(2) 0.02(2)

loop_
_atom_type_symbol
_atom_type_description
_atom_type_scat_dispersion_real
_atom_type_scat_dispersion_imag
_atom_type_scat_source
C C 0.0033 0.0016 'International Tables Vol C Tables 4.2.6.8 and 6.1.1.4'
H H 0.0000 0.0000 'International Tables Vol C Tables 4.2.6.8 and 6.1.1.4'
N N 0.0061 0.0033 'International Tables Vol C Tables 4.2.6.8 and 6.1.1.4'
O O 0.0106 0.0060 'International Tables Vol C Tables 4.2.6.8 and 6.1.1.4'
Dy Dy -0.1892 4.4098 'International Tables Vol C Tables 4.2.6.8 and 6.1.1.4'
Cl Cl 0.1484 0.1585 'International Tables Vol C Tables 4.2.6.8 and 6.1.1.4'

loop_
_geom_angle_atom_site_label_1
_geom_angle_atom_site_label_2
_geom_angle_atom_site_label_3
_geom_angle
O4 Dy1 O1 146.9(2)
O4 Dy1 O3 74.5(2)
O1 Dy1 O3 73.3(2)
O4 Dy1 O6 73.3(2)
O1 Dy1 O6 139.5(2)
O3 Dy1 O6 147.0(2)
O4 Dy1 O7 142.6(2)
O1 Dy1 O7 70.00(19)
O3 Dy1 O7 142.9(2)
O6 Dy1 O7 69.5(2)
O4 Dy1 Cl1 98.11(16)
O1 Dy1 Cl1 84.64(15)
O3 Dy1 Cl1 81.68(15)
O6 Dy1 Cl1 96.06(16)
O7 Dy1 Cl1 89.3(2)
O4 Dy1 Cl2 81.55(16)
O1 Dy1 Cl2 95.20(15)
O3 Dy1 Cl2 97.45(15)
O6 Dy1 Cl2 84.62(16)
O7 Dy1 Cl2 91.4(2)
Cl1 Dy1 Cl2 179.13(6)
C1 O1 Dy1 141.7(6)
O1 C1 C10 122.3(10)
O1 C1 C2 119.5(8)
C10 C1 C2 118.2(7)
C3 C2 C1 121.1(8)
C3 C2 H2 119.5
C1 C2 H2 119.5
C2 C3 C4 121.9(9)
C2 C3 H3 119.0
C4 C3 H3 119.0
C5 C4 C3 120.9(9)
C5 C4 C9 119.1(9)
C3 C4 C9 120.0(8)
C6 C5 C4 122.4(10)
C6 C5 H5 118.8
C4 C5 H5 118.8
C5 C6 C7 118.7(12)
C5 C6 H6 120.7
C7 C6 H6 120.7
C8 C7 C6 120.3(12)
C8 C7 H7 119.8
C6 C7 H7 119.8
C7 C8 C9 123.0(11)
C7 C8 H8 118.5
C9 C8 H8 118.5
C8 C9 C4 116.4(9)
C8 C9 C10 125.7(9)
C4 C9 C10 117.7(8)
C11 C10 C1 120.7(8)
C11 C10 C9 118.1(8)
C1 C10 C9 121.1(8)
N1 C11 C10 125.2(8)
N1 C11 H11 117.4
C10 C11 H11 117.4
C11 N1 C12 121.3(8)
N1 C12 C13 114.1(8)
N1 C12 H12A 108.7
C13 C12 H12A 108.7
N1 C12 H12B 108.7
C13 C12 H12B 108.7
H12A C12 H12B 107.6
O2 C13 C14 112.2(8)
O2 C13 C12 107.9(8)
C14 C13 C12 115.8(8)
O2 C13 H13 106.8
C14 C13 H13 106.8
C12 C13 H13 106.8
C13 O2 H2A 111.0
N2 C14 C13 114.3(9)
N2 C14 H14A 108.7
C13 C14 H14A 108.7
N2 C14 H14B 108.7
C13 C14 H14B 108.7
H14A C14 H14B 107.6
C15 N2 C14 122.7(7)
N2 C15 C16 125.6(8)
N2 C15 H15 117.2
C16 C15 H15 117.2
C15 C16 C25 120.7(8)
C15 C16 C17 119.4(8)
C25 C16 C17 119.8(8)
C18 C17 C22 118.5(10)
C18 C17 C16 123.1(8)
C22 C17 C16 118.4(8)
C19 C18 C17 121.2(9)
C19 C18 H18 119.4
C17 C18 H18 119.4
C18 C19 C20 119.8(11)
C18 C19 H19 120.1
C20 C19 H19 120.1
C21 C20 C19 120.5(11)
C21 C20 H20 119.8
C19 C20 H20 119.8
C20 C21 C22 121.4(11)
C20 C21 H21 119.3
C22 C21 H21 119.3
C21 C22 C23 121.9(9)
C21 C22 C17 118.6(10)
C23 C22 C17 119.5(9)
C24 C23 C22 122.4(9)
C24 C23 H23 118.8
C22 C23 H23 118.8
C23 C24 C25 120.6(8)
C23 C24 H24 119.7
C25 C24 H24 119.7
O3 C25 C16 121.1(10)
O3 C25 C24 119.7(9)
C16 C25 C24 119.2(7)
C25 O3 Dy1 146.7(6)
C26 O4 Dy1 150.3(6)
O4 C26 C35 123.0(10)
O4 C26 C27 119.2(8)
C35 C26 C27 117.7(7)
C28 C27 C26 121.3(8)
C28 C27 H27 119.3
C26 C27 H27 119.3
C27 C28 C29 122.6(9)
C27 C28 H28 118.7
C29 C28 H28 118.7
C30 C29 C34 119.6(10)
C30 C29 C28 122.4(9)
C34 C29 C28 118.0(8)
C31 C30 C29 122.6(11)
C31 C30 H30 118.7
C29 C30 H30 118.7
C30 C31 C32 118.1(11)
C30 C31 H31 121.0
C32 C31 H31 121.0
C33 C32 C31 121.3(11)
C33 C32 H32 119.4
C31 C32 H32 119.4
C32 C33 C34 120.7(10)
C32 C33 H33 119.6
C34 C33 H33 119.6
C33 C34 C29 117.7(9)
C33 C34 C35 123.0(9)
C29 C34 C35 119.3(8)
C36 C35 C26 119.7(8)
C36 C35 C34 119.2(8)
C26 C35 C34 120.9(8)
N3 C36 C35 126.3(8)
N3 C36 H36 116.9
C35 C36 H36 116.9
C36 N3 C37 121.9(8)
N3 C37 C38 114.7(8)
N3 C37 H37A 108.6
C38 C37 H37A 108.6
N3 C37 H37B 108.6
C38 C37 H37B 108.6
H37A C37 H37B 107.6
O5 C38 C39 106.8(7)
O5 C38 C37 112.4(7)
C39 C38 C37 115.3(7)
O5 C38 H38 107.3
C39 C38 H38 107.3
C37 C38 H38 107.3
C38 O5 H5A 109.0
N4 C39 C38 114.8(8)
N4 C39 H39A 108.6
C38 C39 H39A 108.6
N4 C39 H39B 108.6
C38 C39 H39B 108.6
H39A C39 H39B 107.5
C40 N4 C39 120.9(7)
N4 C40 C41 126.6(8)
N4 C40 H40 116.7
C41 C40 H40 116.7
C50 C41 C40 120.2(8)
C50 C41 C42 120.4(8)
C40 C41 C42 119.4(8)
C43 C42 C47 117.5(8)
C43 C42 C41 123.5(8)
C47 C42 C41 119.0(8)
C44 C43 C42 120.9(9)
C44 C43 H43 119.5
C42 C43 H43 119.5
C43 C44 C45 121.8(9)
C43 C44 H44 119.1
C45 C44 H44 119.1
C46 C45 C44 118.2(9)
C46 C45 H45 120.9
C44 C45 H45 120.9
C45 C46 C47 121.5(9)
C45 C46 H46 119.3
C47 C46 H46 119.3
C46 C47 C42 120.0(9)
C46 C47 C48 122.0(8)
C42 C47 C48 118.0(8)
C49 C48 C47 123.3(8)
C49 C48 H48 118.4
C47 C48 H48 118.4
C48 C49 C50 119.9(8)
C48 C49 H49 120.1
C50 C49 H49 120.1
O6 C50 C41 121.9(9)
O6 C50 C49 119.0(9)
C41 C50 C49 119.1(7)
C50 O6 Dy1 149.9(6)
Dy1 O7 H71 103.3
Dy1 O7 H72 103.5
H71 O7 H72 94.2
N5 C51 C52 177.1(17)
C51 C52 H52A 109.5
C51 C52 H52B 109.5
H52A C52 H52B 109.5
C51 C52 H52C 109.5
H52A C52 H52C 109.5
H52B C52 H52C 109.5
C53 O8 H81 105.8
O8 C53 H53A 109.3
O8 C53 H53B 109.9
H53A C53 H53B 109.5
O8 C53 H53C 109.2
H53A C53 H53C 109.5
H53B C53 H53C 109.5
C54 O9 H9 109.5
O9 C54 H54A 109.9
O9 C54 H54B 108.9
H54A C54 H54B 109.5
O9 C54 H54C 109.6
H54A C54 H54C 109.5
H54B C54 H54C 109.5
N6 C55 C56 168(3)
C55 C56 H56A 109.5
C55 C56 H56B 109.5
H56A C56 H56B 109.5
C55 C56 H56C 109.5
H56A C56 H56C 109.5
H56B C56 H56C 109.5
H101 O10 H102 118.5

loop_
_geom_bond_atom_site_label_1
_geom_bond_atom_site_label_2
_geom_bond_distance
Dy1 O4 2.290(5)
Dy1 O1 2.294(6)
Dy1 O3 2.296(6)
Dy1 O6 2.308(6)
Dy1 O7 2.402(5)
Dy1 Cl1 2.6628(19)
Dy1 Cl2 2.669(2)
O1 C1 1.298(10)
C1 C10 1.419(13)
C1 C2 1.440(15)
C2 C3 1.345(12)
C2 H2 0.9300
C3 C4 1.415(13)
C3 H3 0.9300
C4 C5 1.413(13)
C4 C9 1.429(15)
C5 C6 1.372(17)
C5 H5 0.9300
C6 C7 1.401(15)
C6 H6 0.9300
C7 C8 1.366(15)
C7 H7 0.9300
C8 C9 1.418(13)
C8 H8 0.9300
C9 C10 1.439(12)
C10 C11 1.419(12)
C11 N1 1.306(11)
C11 H11 0.9300
N1 C12 1.471(11)
C12 C13 1.519(11)
C12 H12A 0.9700
C12 H12B 0.9700
C13 O2 1.433(11)
C13 C14 1.507(12)
C13 H13 0.9800
O2 H2A 0.8114
C14 N2 1.465(10)
C14 H14A 0.9700
C14 H14B 0.9700
N2 C15 1.307(11)
C15 C16 1.401(12)
C15 H15 0.9300
C16 C25 1.415(13)
C16 C17 1.468(12)
C17 C18 1.404(12)
C17 C22 1.423(14)
C18 C19 1.367(13)
C18 H18 0.9300
C19 C20 1.411(14)
C19 H19 0.9300
C20 C21 1.340(15)
C20 H20 0.9300
C21 C22 1.415(13)
C21 H21 0.9300
C22 C23 1.418(13)
C23 C24 1.360(13)
C23 H23 0.9300
C24 C25 1.436(15)
C24 H24 0.9300
C25 O3 1.287(9)
O4 C26 1.275(9)
C26 C35 1.404(12)
C26 C27 1.454(14)
C27 C28 1.350(13)
C27 H27 0.9300
C28 C29 1.441(14)
C28 H28 0.9300
C29 C30 1.389(13)
C29 C34 1.415(13)
C30 C31 1.352(15)
C30 H30 0.9300
C31 C32 1.407(14)
C31 H31 0.9300
C32 C33 1.371(13)
C32 H32 0.9300
C33 C34 1.404(13)
C33 H33 0.9300
C34 C35 1.470(12)
C35 C36 1.394(12)
C36 N3 1.309(11)
C36 H36 0.9300
N3 C37 1.451(10)
C37 C38 1.539(12)
C37 H37A 0.9700
C37 H37B 0.9700
C38 O5 1.417(10)
C38 C39 1.515(11)
C38 H38 0.9800
O5 H5A 0.8098
C39 N4 1.467(9)
C39 H39A 0.9700
C39 H39B 0.9700
N4 C40 1.296(11)
C40 C41 1.418(11)
C40 H40 0.9300
C41 C50 1.406(13)
C41 C42 1.464(12)
C42 C43 1.392(12)
C42 C47 1.434(12)
C43 C44 1.362(12)
C43 H43 0.9300
C44 C45 1.407(14)
C44 H44 0.9300
C45 C46 1.365(12)
C45 H45 0.9300
C46 C47 1.388(12)
C46 H46 0.9300
C47 C48 1.438(12)
C48 C49 1.358(12)
C48 H48 0.9300
C49 C50 1.455(14)
C49 H49 0.9300
C50 O6 1.288(9)
O7 H71 0.7295
O7 H72 0.8505
N5 C51 1.120(14)
C51 C52 1.465(18)
C52 H52A 0.9600
C52 H52B 0.9600
C52 H52C 0.9600
O8 C53 1.398(13)
O8 H81 0.7942
C53 H53A 0.9600
C53 H53B 0.9600
C53 H53C 0.9600
O9 C54 1.458(13)
O9 H9 0.8200
C54 H54A 0.9600
C54 H54B 0.9600
C54 H54C 0.9600
N6 C55 1.173(13)
C55 C56 1.482(13)
C56 H56A 0.9600
C56 H56B 0.9600
C56 H56C 0.9600
O10 H101 0.8444
O10 H102 0.8703

loop_
_geom_torsion_atom_site_label_1
_geom_torsion_atom_site_label_2
_geom_torsion_atom_site_label_3
_geom_torsion_atom_site_label_4
_geom_torsion
Dy1 O1 C1 C10 -132.0(9)
Dy1 O1 C1 C2 49.1(11)
O1 C1 C2 C3 -179.6(7)
C10 C1 C2 C3 1.4(11)
C1 C2 C3 C4 0.1(13)
C2 C3 C4 C5 176.8(8)
C2 C3 C4 C9 -2.0(13)
C3 C4 C5 C6 -177.5(10)
C9 C4 C5 C6 1.3(15)
C4 C5 C6 C7 -2.1(19)
C5 C6 C7 C8 2(2)
C6 C7 C8 C9 -0.5(18)
C7 C8 C9 C4 -0.3(14)
C7 C8 C9 C10 175.8(10)
C5 C4 C9 C8 -0.1(13)
C3 C4 C9 C8 178.8(8)
C5 C4 C9 C10 -176.5(8)
C3 C4 C9 C10 2.3(13)
O1 C1 C10 C11 1.4(11)
C2 C1 C10 C11 -179.7(7)
O1 C1 C10 C9 -179.9(7)
C2 C1 C10 C9 -1.0(11)
C8 C9 C10 C11 1.8(13)
C4 C9 C10 C11 177.9(8)
C8 C9 C10 C1 -176.9(8)
C4 C9 C10 C1 -0.8(12)
C1 C10 C11 N1 2.6(13)
C9 C10 C11 N1 -176.2(8)
C10 C11 N1 C12 179.7(8)
C11 N1 C12 C13 -79.6(10)
N1 C12 C13 O2 57.1(10)
N1 C12 C13 C14 -69.6(11)
O2 C13 C14 N2 -56.0(11)
C12 C13 C14 N2 68.5(11)
C13 C14 N2 C15 99.7(10)
C14 N2 C15 C16 -178.9(9)
N2 C15 C16 C25 3.2(15)
N2 C15 C16 C17 -179.3(9)
C15 C16 C17 C18 1.9(15)
C25 C16 C17 C18 179.4(9)
C15 C16 C17 C22 -177.7(10)
C25 C16 C17 C22 -0.2(15)
C22 C17 C18 C19 1.3(17)
C16 C17 C18 C19 -178.3(10)
C17 C18 C19 C20 -0.9(18)
C18 C19 C20 C21 1(2)
C19 C20 C21 C22 -2(2)
C20 C21 C22 C23 -179.5(12)
C20 C21 C22 C17 1.9(19)
C18 C17 C22 C21 -1.7(18)
C16 C17 C22 C21 177.8(9)
C18 C17 C22 C23 179.7(10)
C16 C17 C22 C23 -0.7(17)
C21 C22 C23 C24 -178.7(11)
C17 C22 C23 C24 -0.1(18)
C22 C23 C24 C25 1.9(17)
C15 C16 C25 O3 1.7(13)
C17 C16 C25 O3 -175.8(8)
C15 C16 C25 C24 179.4(9)
C17 C16 C25 C24 1.9(13)
C23 C24 C25 O3 174.9(9)
C23 C24 C25 C16 -2.8(14)
C16 C25 O3 Dy1 -158.0(8)
C24 C25 O3 Dy1 24.3(15)
Dy1 O4 C26 C35 177.2(8)
Dy1 O4 C26 C27 0.1(16)
O4 C26 C27 C28 176.0(10)
C35 C26 C27 C28 -1.2(15)
C26 C27 C28 C29 2.1(18)
C27 C28 C29 C30 -179.9(11)
C27 C28 C29 C34 0.3(18)
C34 C29 C30 C31 1.0(18)
C28 C29 C30 C31 -178.8(12)
C29 C30 C31 C32 0.5(19)
C30 C31 C32 C33 -1(2)
C31 C32 C33 C34 0.7(18)
C32 C33 C34 C29 0.8(16)
C32 C33 C34 C35 -177.7(10)
C30 C29 C34 C33 -1.7(17)
C28 C29 C34 C33 178.2(10)
C30 C29 C34 C35 176.9(9)
C28 C29 C34 C35 -3.3(17)
O4 C26 C35 C36 -3.9(13)
C27 C26 C35 C36 173.2(8)
O4 C26 C35 C34 -179.0(8)
C27 C26 C35 C34 -1.9(13)
C33 C34 C35 C36 7.5(14)
C29 C34 C35 C36 -171.0(10)
C33 C34 C35 C26 -177.4(9)
C29 C34 C35 C26 4.1(15)
C26 C35 C36 N3 4.3(14)
C34 C35 C36 N3 179.4(9)
C35 C36 N3 C37 -175.7(8)
C36 N3 C37 C38 88.8(10)
N3 C37 C38 O5 -52.0(11)
N3 C37 C38 C39 70.7(10)
O5 C38 C39 N4 55.1(10)
C37 C38 C39 N4 -70.6(10)
C38 C39 N4 C40 -91.7(9)
C39 N4 C40 C41 179.5(7)
N4 C40 C41 C50 -0.8(12)
N4 C40 C41 C42 179.1(8)
C50 C41 C42 C43 171.6(8)
C40 C41 C42 C43 -8.4(12)
C50 C41 C42 C47 -5.0(13)
C40 C41 C42 C47 175.0(8)
C47 C42 C43 C44 -0.9(14)
C41 C42 C43 C44 -177.5(8)
C42 C43 C44 C45 -1.1(14)
C43 C44 C45 C46 1.0(15)
C44 C45 C46 C47 1.2(15)
C45 C46 C47 C42 -3.2(15)
C45 C46 C47 C48 176.4(9)
C43 C42 C47 C46 3.0(15)
C41 C42 C47 C46 179.8(7)
C43 C42 C47 C48 -176.6(7)
C41 C42 C47 C48 0.2(14)
C46 C47 C48 C49 -176.3(8)
C42 C47 C48 C49 3.2(14)
C47 C48 C49 C50 -1.8(12)
C40 C41 C50 O6 5.7(11)
C42 C41 C50 O6 -174.3(7)
C40 C41 C50 C49 -173.6(7)
C42 C41 C50 C49 6.5(11)
C48 C49 C50 O6 177.6(7)
C48 C49 C50 C41 -3.1(11)
C41 C50 O6 Dy1 -157.8(8)
C49 C50 O6 Dy1 21.4(14)
